data_4321290
loop_
_publ_author_name
'Weijie Teng'
'Ulrich Englich'
'Karin Ruhlandt-Senge'

_publ_section_title
;
 Syntheses, Structures, and Reactivities of Heteroleptic Magnesium Amide
 Thiolates
;
_journal_name_full 'Inorganic Chemistry'
_journal_page_first 3875
_journal_page_last 3880
_journal_paper_doi 10.1021/ic9913738
_journal_volume 39
_journal_year 2000
_chemical_formula_sum 'C104.5 H160 Mg2 O2 S4'
_chemical_formula_weight 1625.19
_chemical_name_systematic
;
 ?
;
_space_group_IT_number 14
_symmetry_cell_setting monoclinic
_symmetry_space_group_name_Hall '-P 2yn'
_symmetry_space_group_name_H-M 'P 1 21/n 1'
_atom_sites_solution_hydrogens geom
_atom_sites_solution_primary direct
_atom_sites_solution_secondary difmap
_audit_creation_method SHELXL-97
_cell_angle_alpha 90.00
_cell_angle_beta 97.250(1)
_cell_angle_gamma 90.00
_cell_formula_units_Z 4
_cell_length_a 18.8806(2)
_cell_length_b 19.3850(2)
_cell_length_c 27.3012(4)
_cell_measurement_reflns_used 8192
_cell_measurement_temperature 90(2)
_cell_volume 9912.4(2)
_computing_cell_refinement 'Bruker SMART'
_computing_data_collection 'Bruker SMART'
_computing_data_reduction 'Bruker SHELXTL'
_computing_molecular_graphics 'Bruker SHELXTL'
_computing_publication_material 'Bruker SHELXTL'
_computing_structure_refinement 'SHELXL-97 (Sheldrick, 1997)'
_computing_structure_solution 'SHELXS-97 (Sheldrick, 1990)'
_diffrn_ambient_temperature 90(2)
_diffrn_measured_fraction_theta_full 0.940
_diffrn_measured_fraction_theta_max 0.940
_diffrn_measurement_device_type 'CCD area detector'
_diffrn_measurement_method 'omega scans'
_diffrn_radiation_monochromator graphite
_diffrn_radiation_source 'fine-focus sealed tube'
_diffrn_radiation_type MoK\a
_diffrn_radiation_wavelength 0.71073
_diffrn_reflns_av_R_equivalents 0.0465
_diffrn_reflns_av_sigmaI/netI 0.0600
_diffrn_reflns_limit_h_max 25
_diffrn_reflns_limit_h_min -24
_diffrn_reflns_limit_k_max 25
_diffrn_reflns_limit_k_min -25
_diffrn_reflns_limit_l_max 36
_diffrn_reflns_limit_l_min -32
_diffrn_reflns_number 69116
_diffrn_reflns_theta_full 28.38
_diffrn_reflns_theta_max 28.38
_diffrn_reflns_theta_min 1.29
_diffrn_standards_decay_% No
_exptl_absorpt_coefficient_mu 0.154
_exptl_absorpt_correction_T_max 0.9494
_exptl_absorpt_correction_T_min 0.8865
_exptl_absorpt_correction_type multi-scan
_exptl_absorpt_process_details 'Blessing, Acta Cryst. (1995) A51 33-38.'
_exptl_crystal_colour colorless
_exptl_crystal_density_diffrn 1.089
_exptl_crystal_density_method 'not measured'
_exptl_crystal_description coffin
_exptl_crystal_F_000 3564
_exptl_crystal_size_max 0.80
_exptl_crystal_size_mid 0.46
_exptl_crystal_size_min 0.34
_refine_diff_density_max 1.171
_refine_diff_density_min -0.821
_refine_diff_density_rms 0.073
_refine_ls_extinction_method none
_refine_ls_goodness_of_fit_ref 1.046
_refine_ls_hydrogen_treatment mixed
_refine_ls_matrix_type full
_refine_ls_number_parameters 809
_refine_ls_number_reflns 23354
_refine_ls_number_restraints 1071
_refine_ls_restrained_S_all 1.302
_refine_ls_R_factor_all 0.1023
_refine_ls_R_factor_gt 0.0764
_refine_ls_shift/su_max 0.001
_refine_ls_shift/su_mean 0.000
_refine_ls_structure_factor_coef Fsqd
_refine_ls_weighting_details 'calc w=1/[\s^2^(Fo^2^)+(0.1004P)^2^+8.7618P] where P=(Fo^2^+2Fc^2^)/3'
_refine_ls_weighting_scheme calc
_refine_ls_wR_factor_gt 0.1903
_refine_ls_wR_factor_ref 0.2043
_reflns_number_gt 16900
_reflns_number_total 23354
_reflns_threshold_expression >2sigma(I)
_cod_data_source_file ic9913738_4.cif
_cod_data_source_block dave031
_cod_depositor_comments
;
The following automatic conversions were performed:

'_symmetry_cell_setting' value 'Monoclinic' changed to 'monoclinic'
according to the built-in table from CIF Core dictionary named
'cif_core.dic' version 2.4.1 from 2010-06-29.

Automatic conversion script
Id: cif_fix_values 1646 2011-03-28 12:23:43Z adriana 
;
_cod_original_formula_sum 'C104.50 H160 Mg2 O2 S4'
_cod_database_code 4321290

loop_
_symmetry_equiv_pos_as_xyz
'x, y, z'
'-x+1/2, y+1/2, -z+1/2'
'-x, -y, -z'
'x-1/2, -y-1/2, z-1/2'

loop_
_atom_site_label
_atom_site_type_symbol
_atom_site_fract_x
_atom_site_fract_y
_atom_site_fract_z
_atom_site_U_iso_or_equiv
_atom_site_adp_type
_atom_site_occupancy
_atom_site_symmetry_multiplicity
_atom_site_calc_flag
_atom_site_refinement_flags
_atom_site_disorder_assembly
_atom_site_disorder_group
Mg1 Mg 0.20011(5) 0.82935(5) 0.77141(4) 0.0227(2) Uani 1 1 d . . .
Mg2 Mg 0.00717(5) 0.88250(5) 0.76994(4) 0.0216(2) Uani 1 1 d . . .
S1 S 0.26622(4) 0.72610(4) 0.76743(3) 0.02455(18) Uani 1 1 d . . .
S2 S 0.11003(4) 0.84448(4) 0.83036(3) 0.02213(17) Uani 1 1 d . . .
S3 S 0.09552(4) 0.85790(4) 0.70920(3) 0.02152(17) Uani 1 1 d . . .
S4 S -0.10377(4) 0.82866(4) 0.77698(3) 0.02547(18) Uani 1 1 d . . .
O1 O 0.26075(11) 0.91602(11) 0.77529(9) 0.0274(5) Uani 1 1 d . . .
O2 O -0.00045(11) 0.98699(11) 0.76416(9) 0.0254(5) Uani 1 1 d . . .
C1 C 0.35836(16) 0.75105(16) 0.77147(12) 0.0230(6) Uani 1 1 d . . .
C2 C 0.40085(15) 0.75602(15) 0.81857(10) 0.0254(7) Uani 1 1 d D . .
C3 C 0.46990(17) 0.78317(18) 0.81982(14) 0.0308(7) Uani 1 1 d . . .
H3A H 0.4983 0.7878 0.8509 0.037 Uiso 1 1 calc R . .
C4 C 0.49839(14) 0.80329(18) 0.77848(14) 0.0358(8) Uani 1 1 d D A .
C5 C 0.45842(18) 0.7924(2) 0.73338(15) 0.0353(8) Uani 1 1 d . . .
H5A H 0.4794 0.8033 0.7045 0.042 Uiso 1 1 calc R . .
C6 C 0.38884(15) 0.76613(16) 0.72748(10) 0.0275(7) Uani 1 1 d D . .
C7 C 0.37654(15) 0.73369(15) 0.86826(12) 0.0302(7) Uani 1 1 d D . .
C8 C 0.43849(18) 0.7379(2) 0.91082(12) 0.0441(10) Uani 1 1 d D . .
H8A H 0.4215 0.7237 0.9417 0.066 Uiso 1 1 calc R . .
H8B H 0.4561 0.7855 0.9140 0.066 Uiso 1 1 calc R . .
H8C H 0.4773 0.7073 0.9037 0.066 Uiso 1 1 calc R . .
C9 C 0.31701(16) 0.78080(16) 0.88247(12) 0.0334(8) Uani 1 1 d D . .
H9A H 0.3027 0.7654 0.9140 0.050 Uiso 1 1 calc R . .
H9B H 0.2759 0.7787 0.8568 0.050 Uiso 1 1 calc R . .
H9C H 0.3345 0.8284 0.8858 0.050 Uiso 1 1 calc R . .
C10 C 0.35069(19) 0.65857(14) 0.86626(13) 0.0379(8) Uani 1 1 d D . .
H10A H 0.3354 0.6459 0.8981 0.057 Uiso 1 1 calc R . .
H10B H 0.3897 0.6282 0.8593 0.057 Uiso 1 1 calc R . .
H10C H 0.3104 0.6536 0.8401 0.057 Uiso 1 1 calc R . .
C11 C 0.57334(18) 0.8362(2) 0.78243(14) 0.0528(12) Uani 1 1 d D . .
C12 C 0.5793(4) 0.8985(4) 0.8167(3) 0.073(3) Uani 0.50 1 d PD A 1
H12A H 0.5465 0.9346 0.8027 0.109 Uiso 0.50 1 calc PR A 1
H12B H 0.6284 0.9161 0.8203 0.109 Uiso 0.50 1 calc PR A 1
H12C H 0.5670 0.8849 0.8491 0.109 Uiso 0.50 1 calc PR A 1
C13 C 0.6295(3) 0.7823(4) 0.8045(3) 0.073(3) Uani 0.50 1 d PD A 1
H13A H 0.6050 0.7418 0.8158 0.110 Uiso 0.50 1 calc PR A 1
H13B H 0.6600 0.8028 0.8325 0.110 Uiso 0.50 1 calc PR A 1
H13C H 0.6590 0.7682 0.7792 0.110 Uiso 0.50 1 calc PR A 1
C14 C 0.5930(4) 0.8573(6) 0.7320(2) 0.106(4) Uani 0.50 1 d PD A 1
H14A H 0.5606 0.8937 0.7180 0.159 Uiso 0.50 1 calc PR A 1
H14B H 0.5889 0.8172 0.7099 0.159 Uiso 0.50 1 calc PR A 1
H14C H 0.6422 0.8744 0.7357 0.159 Uiso 0.50 1 calc PR A 1
C12' C 0.6041(4) 0.8517(5) 0.8361(2) 0.073(3) Uani 0.50 1 d PD A 2
H12D H 0.5705 0.8808 0.8514 0.109 Uiso 0.50 1 calc PR A 2
H12E H 0.6497 0.8759 0.8366 0.109 Uiso 0.50 1 calc PR A 2
H12F H 0.6115 0.8084 0.8545 0.109 Uiso 0.50 1 calc PR A 2
C13' C 0.6260(3) 0.7910(4) 0.7592(3) 0.073(3) Uani 0.50 1 d PD A 2
H13E H 0.6257 0.8038 0.7244 0.110 Uiso 0.50 1 calc PR A 2
H13F H 0.6122 0.7425 0.7614 0.110 Uiso 0.50 1 calc PR A 2
H13G H 0.6741 0.7976 0.7768 0.110 Uiso 0.50 1 calc PR A 2
C14' C 0.5687(4) 0.9066(3) 0.7549(4) 0.106(4) Uani 0.50 1 d PD A 2
H14G H 0.5186 0.9202 0.7473 0.159 Uiso 0.50 1 calc PR A 2
H14H H 0.5901 0.9021 0.7241 0.159 Uiso 0.50 1 calc PR A 2
H14I H 0.5946 0.9417 0.7759 0.159 Uiso 0.50 1 calc PR A 2
C15 C 0.35108(15) 0.75556(16) 0.67429(13) 0.0339(8) Uani 1 1 d D . .
C16 C 0.28755(15) 0.80440(16) 0.66226(12) 0.0333(8) Uani 1 1 d D . .
H16A H 0.2653 0.7962 0.6283 0.050 Uiso 1 1 calc R . .
H16B H 0.3041 0.8523 0.6656 0.050 Uiso 1 1 calc R . .
H16C H 0.2525 0.7960 0.6852 0.050 Uiso 1 1 calc R . .
C17 C 0.3256(2) 0.68067(15) 0.66643(14) 0.0483(11) Uani 1 1 d D . .
H17A H 0.3016 0.6752 0.6327 0.072 Uiso 1 1 calc R . .
H17B H 0.2923 0.6695 0.6900 0.072 Uiso 1 1 calc R . .
H17C H 0.3668 0.6496 0.6716 0.072 Uiso 1 1 calc R . .
C18 C 0.40286(19) 0.7698(3) 0.63586(13) 0.0604(14) Uani 1 1 d D . .
H18A H 0.3777 0.7635 0.6025 0.091 Uiso 1 1 calc R . .
H18B H 0.4432 0.7376 0.6411 0.091 Uiso 1 1 calc R . .
H18C H 0.4206 0.8173 0.6396 0.091 Uiso 1 1 calc R . .
C19 C 0.10735(16) 0.83613(16) 0.89658(12) 0.0229(6) Uani 1 1 d . . .
C20 C 0.08399(16) 0.77242(15) 0.91576(11) 0.0271(7) Uani 1 1 d D . .
C21 C 0.0726(2) 0.7714(2) 0.96543(14) 0.0360(8) Uani 1 1 d . . .
H21A H 0.0557 0.7299 0.9784 0.043 Uiso 1 1 calc R . .
C22 C 0.08456(19) 0.8268(2) 0.99645(11) 0.0401(9) Uani 1 1 d D B .
C23 C 0.10930(19) 0.8870(2) 0.97776(14) 0.0340(8) Uani 1 1 d . . .
H23A H 0.1177 0.9255 0.9992 0.041 Uiso 1 1 calc R . .
C24 C 0.12256(15) 0.89394(14) 0.92923(12) 0.0266(7) Uani 1 1 d D . .
C25 C 0.07215(15) 0.70324(16) 0.88754(11) 0.0306(7) Uani 1 1 d D . .
C26 C 0.0547(2) 0.64450(16) 0.92238(13) 0.0444(10) Uani 1 1 d D . .
H26A H 0.0476 0.6014 0.9037 0.067 Uiso 1 1 calc R . .
H26B H 0.0111 0.6559 0.9367 0.067 Uiso 1 1 calc R . .
H26C H 0.0944 0.6389 0.9489 0.067 Uiso 1 1 calc R . .
C27 C 0.13960(15) 0.68160(17) 0.86548(12) 0.0338(8) Uani 1 1 d D . .
H27A H 0.1308 0.6379 0.8477 0.051 Uiso 1 1 calc R . .
H27B H 0.1791 0.6757 0.8921 0.051 Uiso 1 1 calc R . .
H27C H 0.1520 0.7173 0.8426 0.051 Uiso 1 1 calc R . .
C28 C 0.00872(15) 0.70758(17) 0.84657(12) 0.0342(8) Uani 1 1 d D . .
H28A H 0.0029 0.6632 0.8293 0.051 Uiso 1 1 calc R . .
H28B H 0.0176 0.7439 0.8231 0.051 Uiso 1 1 calc R . .
H28C H -0.0348 0.7184 0.8611 0.051 Uiso 1 1 calc R . .
C29 C 0.0664(2) 0.82434(17) 1.05017(13) 0.0639(15) Uani 1 1 d D . .
C30A C 0.1349(4) 0.8422(7) 1.0860(2) 0.084(2) Uani 0.33 1 d PD B 1
H30A H 0.1741 0.8122 1.0789 0.126 Uiso 0.33 1 calc PR B 1
H30B H 0.1257 0.8351 1.1202 0.126 Uiso 0.33 1 calc PR B 1
H30C H 0.1479 0.8904 1.0814 0.126 Uiso 0.33 1 calc PR B 1
C31A C 0.0081(5) 0.8742(5) 1.0595(3) 0.084(2) Uani 0.33 1 d PD B 1
H31A H 0.0204 0.9205 1.0489 0.126 Uiso 0.33 1 calc PR B 1
H31B H 0.0033 0.8748 1.0948 0.126 Uiso 0.33 1 calc PR B 1
H31C H -0.0371 0.8596 1.0407 0.126 Uiso 0.33 1 calc PR B 1
C32A C 0.0458(7) 0.7508(3) 1.0642(3) 0.084(2) Uani 0.33 1 d PD B 1
H32A H 0.0851 0.7191 1.0602 0.126 Uiso 0.33 1 calc PR B 1
H32B H 0.0029 0.7362 1.0427 0.126 Uiso 0.33 1 calc PR B 1
H32C H 0.0363 0.7501 1.0987 0.126 Uiso 0.33 1 calc PR B 1
C30B C 0.0905(7) 0.8901(4) 1.0788(3) 0.084(2) Uani 0.33 1 d PD B 2
H30D H 0.1395 0.9014 1.0734 0.126 Uiso 0.33 1 calc PR B 2
H30E H 0.0886 0.8827 1.1141 0.126 Uiso 0.33 1 calc PR B 2
H30F H 0.0588 0.9283 1.0672 0.126 Uiso 0.33 1 calc PR B 2
C31B C -0.0169(3) 0.8230(7) 1.0481(3) 0.084(2) Uani 0.33 1 d PD B 2
H31D H -0.0353 0.7790 1.0342 0.126 Uiso 0.33 1 calc PR B 2
H31E H -0.0375 0.8610 1.0273 0.126 Uiso 0.33 1 calc PR B 2
H31F H -0.0299 0.8283 1.0815 0.126 Uiso 0.33 1 calc PR B 2
C32B C 0.0952(6) 0.7612(4) 1.0783(3) 0.084(2) Uani 0.33 1 d PD B 2
H32D H 0.1474 0.7637 1.0841 0.126 Uiso 0.33 1 calc PR B 2
H32E H 0.0807 0.7198 1.0591 0.126 Uiso 0.33 1 calc PR B 2
H32F H 0.0762 0.7592 1.1101 0.126 Uiso 0.33 1 calc PR B 2
C30C C 0.1216(5) 0.8652(6) 1.0849(2) 0.084(2) Uani 0.33 1 d PD B 3
H30G H 0.1101 0.8616 1.1189 0.126 Uiso 0.33 1 calc PR B 3
H30H H 0.1205 0.9138 1.0749 0.126 Uiso 0.33 1 calc PR B 3
H30I H 0.1693 0.8463 1.0832 0.126 Uiso 0.33 1 calc PR B 3
C31C C -0.0076(4) 0.8546(6) 1.0537(3) 0.084(2) Uani 0.33 1 d PD B 3
H31G H -0.0187 0.8502 1.0877 0.126 Uiso 0.33 1 calc PR B 3
H31H H -0.0433 0.8295 1.0314 0.126 Uiso 0.33 1 calc PR B 3
H31I H -0.0081 0.9034 1.0444 0.126 Uiso 0.33 1 calc PR B 3
C32C C 0.0674(7) 0.7497(3) 1.0694(3) 0.084(2) Uani 0.33 1 d PD B 3
H32G H 0.0554 0.7494 1.1033 0.126 Uiso 0.33 1 calc PR B 3
H32H H 0.1151 0.7299 1.0689 0.126 Uiso 0.33 1 calc PR B 3
H32I H 0.0322 0.7221 1.0483 0.126 Uiso 0.33 1 calc PR B 3
C33 C 0.15535(15) 0.96315(16) 0.91507(11) 0.0283(7) Uani 1 1 d D . .
C34 C 0.10501(17) 1.00149(16) 0.87581(11) 0.0333(8) Uani 1 1 d D . .
H34A H 0.1272 1.0450 0.8675 0.050 Uiso 1 1 calc R . .
H34B H 0.0599 1.0112 0.8887 0.050 Uiso 1 1 calc R . .
H34C H 0.0958 0.9728 0.8461 0.050 Uiso 1 1 calc R . .
C35 C 0.16979(19) 1.01214(17) 0.95971(12) 0.0383(9) Uani 1 1 d D . .
H35A H 0.1905 1.0553 0.9493 0.057 Uiso 1 1 calc R . .
H35B H 0.2032 0.9902 0.9854 0.057 Uiso 1 1 calc R . .
H35C H 0.1248 1.0221 0.9728 0.057 Uiso 1 1 calc R . .
C36 C 0.22765(15) 0.95040(19) 0.89640(13) 0.0394(9) Uani 1 1 d D . .
H36A H 0.2479 0.9945 0.8875 0.059 Uiso 1 1 calc R . .
H36B H 0.2208 0.9203 0.8673 0.059 Uiso 1 1 calc R . .
H36C H 0.2603 0.9282 0.9225 0.059 Uiso 1 1 calc R . .
C37 C 0.09305(15) 0.81391(15) 0.65015(11) 0.0200(6) Uani 1 1 d . . .
C38 C 0.10997(17) 0.85223(17) 0.60860(13) 0.0266(7) Uani 1 1 d . . .
C39 C 0.12835(17) 0.81522(18) 0.56815(13) 0.0285(7) Uani 1 1 d . . .
H39A H 0.1406 0.8404 0.5406 0.034 Uiso 1 1 calc R . .
C40 C 0.12972(17) 0.74372(18) 0.56609(12) 0.0265(7) Uani 1 1 d . . .
C41 C 0.10378(16) 0.70892(17) 0.60415(12) 0.0257(7) Uani 1 1 d . . .
H41A H 0.1000 0.6601 0.6021 0.031 Uiso 1 1 calc R . .
C42 C 0.08270(15) 0.74181(16) 0.64572(12) 0.0213(6) Uani 1 1 d . . .
C43 C 0.10873(19) 0.93234(18) 0.60467(14) 0.0328(8) Uani 1 1 d . . .
C44 C 0.1124(3) 0.9572(2) 0.55136(17) 0.0519(12) Uani 1 1 d . . .
H44A H 0.1117 1.0078 0.5505 0.078 Uiso 1 1 calc R . .
H44B H 0.0712 0.9393 0.5296 0.078 Uiso 1 1 calc R . .
H44C H 0.1565 0.9404 0.5401 0.078 Uiso 1 1 calc R . .
C45 C 0.1739(2) 0.96328(18) 0.63667(17) 0.0402(9) Uani 1 1 d . . .
H45A H 0.1738 0.9486 0.6710 0.060 Uiso 1 1 calc R . .
H45B H 0.1716 1.0137 0.6349 0.060 Uiso 1 1 calc R . .
H45C H 0.2177 0.9473 0.6245 0.060 Uiso 1 1 calc R . .
C46 C 0.03688(19) 0.96025(18) 0.61779(15) 0.0341(8) Uani 1 1 d . . .
H46A H 0.0307 0.9462 0.6515 0.051 Uiso 1 1 calc R . .
H46B H -0.0023 0.9415 0.5946 0.051 Uiso 1 1 calc R . .
H46C H 0.0366 1.0107 0.6156 0.051 Uiso 1 1 calc R . .
C47 C 0.15533(19) 0.7065(2) 0.52170(13) 0.0336(8) Uani 1 1 d . . .
C48 C 0.1614(3) 0.6282(2) 0.53034(17) 0.0528(11) Uani 1 1 d . . .
H48A H 0.1150 0.6099 0.5366 0.079 Uiso 1 1 calc R . .
H48B H 0.1970 0.6190 0.5589 0.079 Uiso 1 1 calc R . .
H48C H 0.1761 0.6059 0.5010 0.079 Uiso 1 1 calc R . .
C49 C 0.2287(2) 0.7332(3) 0.51281(17) 0.0546(12) Uani 1 1 d . . .
H49A H 0.2263 0.7832 0.5075 0.082 Uiso 1 1 calc R . .
H49B H 0.2434 0.7107 0.4836 0.082 Uiso 1 1 calc R . .
H49C H 0.2635 0.7230 0.5416 0.082 Uiso 1 1 calc R . .
C50 C 0.1013(3) 0.7192(3) 0.47646(17) 0.0648(15) Uani 1 1 d . . .
H50A H 0.0544 0.7020 0.4826 0.097 Uiso 1 1 calc R . .
H50B H 0.1164 0.6951 0.4480 0.097 Uiso 1 1 calc R . .
H50C H 0.0981 0.7688 0.4696 0.097 Uiso 1 1 calc R . .
C51 C 0.04425(16) 0.69673(15) 0.68149(12) 0.0233(6) Uani 1 1 d . . .
C52 C 0.02716(19) 0.62387(17) 0.66081(14) 0.0310(7) Uani 1 1 d . . .
H52A H 0.0028 0.5974 0.6843 0.046 Uiso 1 1 calc R . .
H52B H 0.0716 0.6005 0.6556 0.046 Uiso 1 1 calc R . .
H52C H -0.0039 0.6273 0.6293 0.046 Uiso 1 1 calc R . .
C53 C -0.02814(17) 0.72997(17) 0.68690(13) 0.0267(7) Uani 1 1 d . . .
H53A H -0.0530 0.7022 0.7094 0.040 Uiso 1 1 calc R . .
H53B H -0.0571 0.7322 0.6545 0.040 Uiso 1 1 calc R . .
H53C H -0.0205 0.7767 0.7002 0.040 Uiso 1 1 calc R . .
C54 C 0.08854(18) 0.68646(17) 0.73212(13) 0.0273(7) Uani 1 1 d . . .
H54A H 0.0616 0.6581 0.7530 0.041 Uiso 1 1 calc R . .
H54B H 0.0988 0.7314 0.7478 0.041 Uiso 1 1 calc R . .
H54C H 0.1335 0.6633 0.7278 0.041 Uiso 1 1 calc R . .
C55 C -0.17018(16) 0.89468(16) 0.77760(12) 0.0240(6) Uani 1 1 d . . .
C56 C -0.20525(16) 0.92219(17) 0.73241(12) 0.0247(6) Uani 1 1 d . . .
C57 C -0.24549(16) 0.98213(18) 0.73502(13) 0.0287(7) Uani 1 1 d . . .
H57A H -0.2670 1.0021 0.7050 0.034 Uiso 1 1 calc R . .
C58 C -0.25589(17) 1.01450(19) 0.77937(14) 0.0319(8) Uani 1 1 d . . .
C59 C -0.22825(16) 0.98171(19) 0.82235(13) 0.0300(7) Uani 1 1 d . . .
H59A H -0.2380 1.0006 0.8529 0.036 Uiso 1 1 calc R . .
C60 C -0.18634(16) 0.92181(18) 0.82320(13) 0.0267(7) Uani 1 1 d . . .
C61 C -0.20080(17) 0.89163(17) 0.68024(13) 0.0274(7) Uani 1 1 d . . .
C62 C -0.2579(2) 0.9229(2) 0.64116(14) 0.0411(9) Uani 1 1 d . . .
H62A H -0.3055 0.9139 0.6505 0.062 Uiso 1 1 calc R . .
H62B H -0.2541 0.9019 0.6089 0.062 Uiso 1 1 calc R . .
H62C H -0.2504 0.9728 0.6392 0.062 Uiso 1 1 calc R . .
C63 C -0.12747(19) 0.90843(19) 0.66344(14) 0.0325(8) Uani 1 1 d . . .
H63A H -0.1253 0.8890 0.6305 0.049 Uiso 1 1 calc R . .
H63B H -0.0894 0.8884 0.6868 0.049 Uiso 1 1 calc R . .
H63C H -0.1213 0.9586 0.6623 0.049 Uiso 1 1 calc R . .
C64 C -0.21449(19) 0.81319(18) 0.67780(14) 0.0325(8) Uani 1 1 d . . .
H64A H -0.2610 0.8032 0.6885 0.049 Uiso 1 1 calc R . .
H64B H -0.1770 0.7894 0.6995 0.049 Uiso 1 1 calc R . .
H64C H -0.2142 0.7971 0.6438 0.049 Uiso 1 1 calc R . .
C65 C -0.2955(2) 1.0844(2) 0.77831(16) 0.0439(10) Uani 1 1 d . . .
C66 C -0.3653(3) 1.0809(3) 0.7429(2) 0.0751(19) Uani 1 1 d . . .
H66A H -0.3968 1.0461 0.7546 0.113 Uiso 1 1 calc R . .
H66B H -0.3548 1.0685 0.7098 0.113 Uiso 1 1 calc R . .
H66C H -0.3889 1.1260 0.7418 0.113 Uiso 1 1 calc R . .
C67 C -0.2479(3) 1.1393(3) 0.7594(3) 0.0750(17) Uani 1 1 d . . .
H67A H -0.2030 1.1423 0.7816 0.112 Uiso 1 1 calc R . .
H67B H -0.2723 1.1840 0.7582 0.112 Uiso 1 1 calc R . .
H67C H -0.2378 1.1268 0.7262 0.112 Uiso 1 1 calc R . .
C68 C -0.3137(2) 1.1045(3) 0.82921(17) 0.0575(14) Uani 1 1 d . . .
H68A H -0.2698 1.1069 0.8525 0.086 Uiso 1 1 calc R . .
H68B H -0.3458 1.0699 0.8406 0.086 Uiso 1 1 calc R . .
H68C H -0.3373 1.1497 0.8273 0.086 Uiso 1 1 calc R . .
C69 C -0.16084(18) 0.88974(19) 0.87494(13) 0.0312(7) Uani 1 1 d . . .
C70 C -0.1974(2) 0.9242(2) 0.91621(14) 0.0420(9) Uani 1 1 d . . .
H70A H -0.1799 0.9030 0.9480 0.063 Uiso 1 1 calc R . .
H70B H -0.2492 0.9179 0.9094 0.063 Uiso 1 1 calc R . .
H70C H -0.1863 0.9736 0.9174 0.063 Uiso 1 1 calc R . .
C71 C -0.1806(2) 0.8126(2) 0.87672(15) 0.0403(9) Uani 1 1 d . . .
H71A H -0.1634 0.7939 0.9094 0.060 Uiso 1 1 calc R . .
H71B H -0.1585 0.7875 0.8515 0.060 Uiso 1 1 calc R . .
H71C H -0.2326 0.8075 0.8704 0.060 Uiso 1 1 calc R . .
C72 C -0.08004(19) 0.8993(2) 0.88991(14) 0.0381(9) Uani 1 1 d . . .
H72A H -0.0661 0.8782 0.9223 0.057 Uiso 1 1 calc R . .
H72B H -0.0687 0.9486 0.8915 0.057 Uiso 1 1 calc R . .
H72C H -0.0539 0.8771 0.8654 0.057 Uiso 1 1 calc R . .
C73 C 0.2301(2) 0.98502(18) 0.77220(18) 0.0418(10) Uani 1 1 d . . .
H73A H 0.2022 0.9933 0.8000 0.050 Uiso 1 1 calc R . .
H73B H 0.1982 0.9910 0.7408 0.050 Uiso 1 1 calc R . .
C74 C 0.2907(3) 1.0327(3) 0.7746(4) 0.113(3) Uani 1 1 d . . .
H74A H 0.3032 1.0505 0.8086 0.136 Uiso 1 1 calc R . .
H74B H 0.2793 1.0722 0.7520 0.136 Uiso 1 1 calc R . .
C75 C 0.3517(2) 0.9909(2) 0.7589(2) 0.0611(14) Uani 1 1 d . . .
H75A H 0.3486 0.9873 0.7225 0.073 Uiso 1 1 calc R . .
H75B H 0.3987 1.0102 0.7724 0.073 Uiso 1 1 calc R . .
C76 C 0.33804(18) 0.92360(19) 0.78184(17) 0.0380(9) Uani 1 1 d . . .
H76A H 0.3607 0.8856 0.7653 0.046 Uiso 1 1 calc R . .
H76B H 0.3570 0.9235 0.8173 0.046 Uiso 1 1 calc R . .
C77 C -0.05611(17) 1.02771(17) 0.78379(14) 0.0300(7) Uani 1 1 d . . .
H77A H -0.0573 1.0174 0.8192 0.036 Uiso 1 1 calc R . .
H77B H -0.1036 1.0176 0.7655 0.036 Uiso 1 1 calc R . .
C78 C -0.0356(2) 1.10283(19) 0.77670(18) 0.0428(10) Uani 1 1 d . . .
H78A H -0.0058 1.1210 0.8063 0.051 Uiso 1 1 calc R . .
H78B H -0.0784 1.1323 0.7692 0.051 Uiso 1 1 calc R . .
C79 C 0.0067(2) 1.0985(2) 0.73270(16) 0.0407(9) Uani 1 1 d . . .
H79A H -0.0253 1.0940 0.7012 0.049 Uiso 1 1 calc R . .
H79B H 0.0379 1.1393 0.7310 0.049 Uiso 1 1 calc R . .
C80 C 0.04929(19) 1.03441(17) 0.74437(14) 0.0329(8) Uani 1 1 d . . .
H80A H 0.0660 1.0152 0.7143 0.039 Uiso 1 1 calc R . .
H80B H 0.0912 1.0437 0.7691 0.039 Uiso 1 1 calc R . .

loop_
_atom_site_aniso_label
_atom_site_aniso_U_11
_atom_site_aniso_U_22
_atom_site_aniso_U_33
_atom_site_aniso_U_23
_atom_site_aniso_U_13
_atom_site_aniso_U_12
Mg1 0.0185(5) 0.0188(5) 0.0313(6) -0.0039(4) 0.0051(4) -0.0020(4)
Mg2 0.0166(5) 0.0188(5) 0.0303(6) 0.0004(4) 0.0064(4) -0.0003(4)
S1 0.0185(3) 0.0193(4) 0.0354(4) -0.0051(3) 0.0016(3) -0.0016(3)
S2 0.0178(3) 0.0227(4) 0.0263(4) -0.0003(3) 0.0047(3) -0.0016(3)
S3 0.0182(3) 0.0175(3) 0.0299(4) -0.0034(3) 0.0071(3) -0.0010(3)
S4 0.0185(3) 0.0226(4) 0.0365(5) 0.0013(3) 0.0079(3) -0.0010(3)
O1 0.0203(11) 0.0191(11) 0.0436(14) -0.0062(10) 0.0073(9) -0.0038(8)
O2 0.0223(11) 0.0182(10) 0.0378(13) -0.0003(9) 0.0121(9) -0.0009(8)
C1 0.0181(13) 0.0180(14) 0.0325(17) -0.0073(12) 0.0013(12) 0.0012(11)
C2 0.0220(15) 0.0218(15) 0.0320(18) -0.0056(13) 0.0021(12) -0.0015(12)
C3 0.0201(15) 0.0344(18) 0.0366(19) -0.0072(15) -0.0017(13) 0.0000(13)
C4 0.0183(15) 0.040(2) 0.049(2) -0.0058(17) 0.0049(14) -0.0029(14)
C5 0.0250(16) 0.042(2) 0.041(2) -0.0017(16) 0.0117(15) 0.0034(15)
C6 0.0213(15) 0.0297(17) 0.0315(18) -0.0051(14) 0.0032(13) 0.0052(12)
C7 0.0302(17) 0.0298(18) 0.0297(18) -0.0041(14) -0.0002(13) 0.0006(13)
C8 0.049(2) 0.051(2) 0.029(2) 0.0016(18) -0.0098(17) -0.0031(19)
C9 0.0371(19) 0.0348(19) 0.0292(18) -0.0047(15) 0.0077(15) -0.0043(15)
C10 0.042(2) 0.0316(19) 0.040(2) 0.0041(16) 0.0031(16) -0.0008(16)
C11 0.0254(19) 0.071(3) 0.062(3) -0.004(2) 0.0049(18) -0.0146(19)
C12 0.047(4) 0.071(5) 0.108(7) -0.050(6) 0.033(5) -0.041(4)
C13 0.018(3) 0.122(7) 0.081(5) -0.027(6) 0.009(3) -0.010(3)
C14 0.047(5) 0.145(12) 0.127(10) -0.018(7) 0.018(5) -0.055(6)
C12' 0.047(4) 0.071(5) 0.108(7) -0.050(6) 0.033(5) -0.041(4)
C13' 0.018(3) 0.122(7) 0.081(5) -0.027(6) 0.009(3) -0.010(3)
C14' 0.047(5) 0.145(12) 0.127(10) -0.018(7) 0.018(5) -0.055(6)
C15 0.0251(16) 0.041(2) 0.036(2) -0.0081(16) 0.0063(14) 0.0053(14)
C16 0.0306(17) 0.0352(19) 0.0339(19) -0.0024(15) 0.0031(14) 0.0045(14)
C17 0.055(3) 0.045(2) 0.041(2) -0.0208(19) -0.0072(19) 0.018(2)
C18 0.038(2) 0.114(5) 0.030(2) -0.006(2) 0.0121(17) 0.009(3)
C19 0.0179(13) 0.0265(16) 0.0254(16) 0.0024(12) 0.0070(11) 0.0017(11)
C20 0.0223(15) 0.0303(17) 0.0282(17) 0.0018(13) 0.0007(12) -0.0031(13)
C21 0.0374(19) 0.038(2) 0.034(2) 0.0064(16) 0.0100(15) -0.0082(16)
C22 0.041(2) 0.050(2) 0.0306(19) -0.0020(17) 0.0103(16) -0.0111(18)
C23 0.0292(17) 0.040(2) 0.0343(19) -0.0076(16) 0.0092(14) -0.0053(15)
C24 0.0203(14) 0.0284(17) 0.0311(17) -0.0023(13) 0.0032(12) -0.0023(12)
C25 0.0320(17) 0.0250(16) 0.0341(19) 0.0051(14) 0.0011(14) -0.0058(13)
C26 0.057(3) 0.0297(19) 0.047(2) 0.0087(17) 0.0110(19) -0.0104(18)
C27 0.0371(19) 0.0262(17) 0.038(2) 0.0031(15) 0.0030(15) 0.0025(14)
C28 0.0286(17) 0.0309(18) 0.042(2) -0.0002(16) 0.0014(15) -0.0100(14)
C29 0.099(4) 0.061(3) 0.036(2) -0.011(2) 0.028(3) -0.034(3)
C30A 0.132(6) 0.075(4) 0.057(3) 0.030(3) 0.056(3) 0.057(4)
C31A 0.132(6) 0.075(4) 0.057(3) 0.030(3) 0.056(3) 0.057(4)
C32A 0.132(6) 0.075(4) 0.057(3) 0.030(3) 0.056(3) 0.057(4)
C30B 0.132(6) 0.075(4) 0.057(3) 0.030(3) 0.056(3) 0.057(4)
C31B 0.132(6) 0.075(4) 0.057(3) 0.030(3) 0.056(3) 0.057(4)
C32B 0.132(6) 0.075(4) 0.057(3) 0.030(3) 0.056(3) 0.057(4)
C30C 0.132(6) 0.075(4) 0.057(3) 0.030(3) 0.056(3) 0.057(4)
C31C 0.132(6) 0.075(4) 0.057(3) 0.030(3) 0.056(3) 0.057(4)
C32C 0.132(6) 0.075(4) 0.057(3) 0.030(3) 0.056(3) 0.057(4)
C33 0.0280(16) 0.0261(16) 0.0320(18) -0.0074(14) 0.0086(13) -0.0074(13)
C34 0.0371(19) 0.0222(16) 0.042(2) -0.0041(14) 0.0096(16) -0.0022(14)
C35 0.041(2) 0.0330(19) 0.042(2) -0.0100(16) 0.0110(17) -0.0116(16)
C36 0.0285(18) 0.041(2) 0.049(2) -0.0148(18) 0.0095(16) -0.0133(15)
C37 0.0149(13) 0.0186(14) 0.0267(16) -0.0006(12) 0.0040(11) 0.0033(10)
C38 0.0234(15) 0.0233(16) 0.0340(18) 0.0045(13) 0.0074(13) 0.0035(12)
C39 0.0231(15) 0.0314(18) 0.0324(18) 0.0045(14) 0.0092(13) 0.0058(13)
C40 0.0229(15) 0.0329(17) 0.0237(16) -0.0048(13) 0.0026(12) 0.0058(13)
C41 0.0223(15) 0.0219(15) 0.0324(18) -0.0038(13) 0.0008(13) 0.0030(12)
C42 0.0168(13) 0.0198(14) 0.0268(16) -0.0001(12) 0.0011(11) 0.0018(11)
C43 0.0368(18) 0.0227(16) 0.042(2) 0.0099(15) 0.0173(16) 0.0052(14)
C44 0.071(3) 0.035(2) 0.057(3) 0.0232(19) 0.034(2) 0.019(2)
C45 0.038(2) 0.0212(17) 0.066(3) 0.0044(17) 0.0240(19) -0.0028(14)
C46 0.0343(18) 0.0242(17) 0.046(2) 0.0085(15) 0.0141(16) 0.0103(14)
C47 0.0341(18) 0.040(2) 0.0263(18) -0.0084(15) 0.0018(14) 0.0095(15)
C48 0.064(3) 0.050(3) 0.045(3) -0.011(2) 0.012(2) 0.020(2)
C49 0.050(2) 0.073(3) 0.046(3) -0.018(2) 0.025(2) 0.002(2)
C50 0.067(3) 0.083(4) 0.038(2) -0.018(2) -0.018(2) 0.030(3)
C51 0.0232(15) 0.0162(14) 0.0306(17) 0.0002(12) 0.0031(12) -0.0021(11)
C52 0.0321(17) 0.0203(16) 0.040(2) -0.0035(14) 0.0008(14) -0.0039(13)
C53 0.0228(15) 0.0211(15) 0.0367(19) -0.0014(13) 0.0049(13) -0.0034(12)
C54 0.0284(16) 0.0193(15) 0.0331(18) 0.0008(13) -0.0005(13) -0.0029(12)
C55 0.0165(13) 0.0252(16) 0.0311(17) -0.0022(13) 0.0061(12) -0.0039(11)
C56 0.0172(14) 0.0288(16) 0.0288(17) -0.0075(13) 0.0062(12) -0.0031(12)
C57 0.0180(14) 0.0337(18) 0.0341(18) -0.0077(14) 0.0029(13) 0.0031(13)
C58 0.0181(15) 0.0378(19) 0.041(2) -0.0144(16) 0.0076(13) 0.0027(13)
C59 0.0193(15) 0.0383(19) 0.0338(18) -0.0137(15) 0.0087(13) -0.0050(13)
C60 0.0175(14) 0.0320(17) 0.0315(18) -0.0061(14) 0.0064(12) -0.0067(12)
C61 0.0253(15) 0.0285(17) 0.0294(17) -0.0007(13) 0.0077(13) 0.0033(13)
C62 0.037(2) 0.053(2) 0.031(2) -0.0102(17) -0.0023(15) 0.0099(17)
C63 0.0343(18) 0.0312(18) 0.0342(19) 0.0010(15) 0.0128(15) 0.0028(14)
C64 0.0319(17) 0.0305(18) 0.0357(19) -0.0126(15) 0.0070(14) -0.0045(14)
C65 0.0340(19) 0.046(2) 0.051(2) -0.0158(19) 0.0032(17) 0.0144(17)
C66 0.062(3) 0.093(4) 0.064(3) -0.037(3) -0.018(2) 0.055(3)
C67 0.080(4) 0.035(2) 0.117(5) -0.005(3) 0.041(4) 0.023(2)
C68 0.043(2) 0.073(3) 0.055(3) -0.033(2) -0.001(2) 0.029(2)
C69 0.0261(16) 0.0386(19) 0.0290(18) 0.0005(15) 0.0039(13) -0.0078(14)
C70 0.046(2) 0.052(2) 0.030(2) -0.0055(17) 0.0092(16) -0.0100(19)
C71 0.040(2) 0.044(2) 0.039(2) 0.0004(17) 0.0127(17) -0.0149(17)
C72 0.0331(19) 0.048(2) 0.032(2) 0.0038(17) 0.0021(15) -0.0108(16)
C73 0.0294(18) 0.0202(17) 0.077(3) -0.0072(18) 0.0109(18) 0.0011(14)
C74 0.042(3) 0.035(3) 0.266(11) 0.015(4) 0.032(4) -0.006(2)
C75 0.038(2) 0.042(2) 0.105(4) 0.007(3) 0.018(2) -0.0159(19)
C76 0.0213(16) 0.0317(19) 0.062(3) -0.0067(17) 0.0091(16) -0.0089(14)
C77 0.0233(15) 0.0235(16) 0.046(2) -0.0009(14) 0.0138(14) 0.0028(12)
C78 0.037(2) 0.0228(17) 0.073(3) 0.0030(18) 0.0235(19) 0.0048(15)
C79 0.043(2) 0.0277(18) 0.053(2) 0.0086(17) 0.0123(18) -0.0022(16)
C80 0.0343(18) 0.0248(17) 0.044(2) 0.0016(15) 0.0225(16) -0.0041(14)

loop_
_atom_type_symbol
_atom_type_description
_atom_type_scat_dispersion_real
_atom_type_scat_dispersion_imag
_atom_type_scat_source
C C 0.0033 0.0016 'International Tables Vol C Tables 4.2.6.8 and 6.1.1.4'
H H 0.0000 0.0000 'International Tables Vol C Tables 4.2.6.8 and 6.1.1.4'
O O 0.0106 0.0060 'International Tables Vol C Tables 4.2.6.8 and 6.1.1.4'
Mg Mg 0.0486 0.0363 'International Tables Vol C Tables 4.2.6.8 and 6.1.1.4'
S S 0.1246 0.1234 'International Tables Vol C Tables 4.2.6.8 and 6.1.1.4'

loop_
_geom_angle_atom_site_label_1
_geom_angle_atom_site_label_2
_geom_angle_atom_site_label_3
_geom_angle
_geom_angle_site_symmetry_1
_geom_angle_site_symmetry_3
_geom_angle_publ_flag
O1 Mg1 S1 113.89(8) . . ?
O1 Mg1 S3 104.15(8) . . ?
S1 Mg1 S3 122.13(5) . . ?
O1 Mg1 S2 107.12(8) . . ?
S1 Mg1 S2 122.24(5) . . ?
S3 Mg1 S2 82.43(4) . . ?
O2 Mg2 S4 112.96(8) . . ?
O2 Mg2 S2 112.75(8) . . ?
S4 Mg2 S2 116.01(5) . . ?
O2 Mg2 S3 100.48(7) . . ?
S4 Mg2 S3 129.05(5) . . ?
S2 Mg2 S3 81.70(4) . . ?
C1 S1 Mg1 106.36(10) . . ?
C19 S2 Mg2 124.42(10) . . ?
C19 S2 Mg1 137.23(10) . . ?
Mg2 S2 Mg1 98.33(4) . . ?
C37 S3 Mg1 115.36(10) . . ?
C37 S3 Mg2 136.11(10) . . ?
Mg1 S3 Mg2 97.21(4) . . ?
C55 S4 Mg2 108.22(11) . . ?
C76 O1 C73 107.4(2) . . ?
C76 O1 Mg1 129.9(2) . . ?
C73 O1 Mg1 122.70(19) . . ?
C80 O2 C77 108.6(2) . . ?
C80 O2 Mg2 127.64(19) . . ?
C77 O2 Mg2 123.61(18) . . ?
C6 C1 C2 120.2(3) . . ?
C6 C1 S1 119.6(2) . . ?
C2 C1 S1 120.2(2) . . ?
C3 C2 C1 117.5(3) . . ?
C3 C2 C7 117.5(3) . . ?
C1 C2 C7 125.1(3) . . ?
C4 C3 C2 123.3(3) . . ?
C3 C4 C5 117.8(3) . . ?
C3 C4 C11 120.9(3) . . ?
C5 C4 C11 121.4(3) . . ?
C4 C5 C6 124.0(3) . . ?
C5 C6 C1 116.8(3) . . ?
C5 C6 C15 118.1(3) . . ?
C1 C6 C15 125.1(3) . . ?
C10 C7 C9 109.5(2) . . ?
C10 C7 C8 106.5(2) . . ?
C9 C7 C8 106.7(2) . . ?
C10 C7 C2 111.2(2) . . ?
C9 C7 C2 111.3(2) . . ?
C8 C7 C2 111.4(2) . . ?
C13' C11 C12 135.3(4) . . ?
C13' C11 C14 62.1(5) . . ?
C12 C11 C14 109.5(3) . . ?
C13' C11 C12' 108.8(3) . . ?
C12 C11 C12' 43.0(4) . . ?
C14 C11 C12' 134.6(4) . . ?
C13' C11 C4 112.0(3) . . ?
C12 C11 C4 111.5(3) . . ?
C14 C11 C4 111.9(3) . . ?
C12' C11 C4 112.4(3) . . ?
C13' C11 C14' 107.6(3) . . ?
C12 C11 C14' 66.2(5) . . ?
C14 C11 C14' 48.3(5) . . ?
C12' C11 C14' 106.3(3) . . ?
C4 C11 C14' 109.5(3) . . ?
C13' C11 C13 47.6(4) . . ?
C12 C11 C13 107.5(3) . . ?
C14 C11 C13 107.3(3) . . ?
C12' C11 C13 66.7(4) . . ?
C4 C11 C13 108.9(3) . . ?
C14' C11 C13 140.4(4) . . ?
C16 C15 C17 109.4(2) . . ?
C16 C15 C18 106.8(3) . . ?
C17 C15 C18 106.7(3) . . ?
C16 C15 C6 112.0(2) . . ?
C17 C15 C6 110.8(2) . . ?
C18 C15 C6 110.9(2) . . ?
C20 C19 C24 119.5(3) . . ?
C20 C19 S2 119.2(2) . . ?
C24 C19 S2 121.2(2) . . ?
C21 C20 C19 117.2(3) . . ?
C21 C20 C25 116.1(3) . . ?
C19 C20 C25 126.6(3) . . ?
C22 C21 C20 123.8(3) . . ?
C21 C22 C23 118.1(3) . . ?
C21 C22 C29 121.5(3) . . ?
C23 C22 C29 120.2(3) . . ?
C22 C23 C24 123.2(3) . . ?
C23 C24 C19 118.1(3) . . ?
C23 C24 C33 116.7(3) . . ?
C19 C24 C33 125.2(3) . . ?
C28 C25 C27 109.8(2) . . ?
C28 C25 C26 106.4(2) . . ?
C27 C25 C26 107.0(2) . . ?
C28 C25 C20 111.4(2) . . ?
C27 C25 C20 110.9(2) . . ?
C26 C25 C20 111.1(2) . . ?
C31A C29 C32B 131.0(5) . . ?
C31A C29 C31C 18.8(7) . . ?
C32B C29 C31C 123.5(6) . . ?
C31A C29 C30B 63.8(6) . . ?
C32B C29 C30B 110.5(3) . . ?
C31C C29 C30B 82.2(6) . . ?
C31A C29 C30C 91.0(7) . . ?
C32B C29 C30C 86.0(6) . . ?
C31C C29 C30C 108.5(3) . . ?
C30B C29 C30C 28.7(6) . . ?
C31A C29 C32C 121.5(6) . . ?
C32B C29 C32C 22.4(7) . . ?
C31C C29 C32C 108.1(3) . . ?
C30B C29 C32C 128.1(5) . . ?
C30C C29 C32C 107.2(3) . . ?
C31A C29 C32A 109.8(3) . . ?
C32B C29 C32A 37.7(7) . . ?
C31C C29 C32A 94.4(7) . . ?
C30B C29 C32A 135.3(5) . . ?
C30C C29 C32A 119.8(6) . . ?
C32C C29 C32A 15.5(7) . . ?
C31A C29 C22 113.1(3) . . ?
C32B C29 C22 113.5(3) . . ?
C31C C29 C22 111.2(3) . . ?
C30B C29 C22 111.7(3) . . ?
C30C C29 C22 110.8(3) . . ?
C32C C29 C22 111.0(3) . . ?
C32A C29 C22 111.0(3) . . ?
C31A C29 C30A 108.5(3) . . ?
C32B C29 C30A 69.1(6) . . ?
C31C C29 C30A 124.6(6) . . ?
C30B C29 C30A 47.7(6) . . ?
C30C C29 C30A 19.0(6) . . ?
C32C C29 C30A 91.2(7) . . ?
C32A C29 C30A 105.4(3) . . ?
C22 C29 C30A 108.8(3) . . ?
C31A C29 C31B 42.9(6) . . ?
C32B C29 C31B 107.5(3) . . ?
C31C C29 C31B 24.2(6) . . ?
C30B C29 C31B 105.3(3) . . ?
C30C C29 C31B 129.0(5) . . ?
C32C C29 C31B 88.0(6) . . ?
C32A C29 C31B 73.1(6) . . ?
C22 C29 C31B 107.9(3) . . ?
C30A C29 C31B 140.9(5) . . ?
C34 C33 C36 110.2(2) . . ?
C34 C33 C35 106.6(2) . . ?
C36 C33 C35 106.6(2) . . ?
C34 C33 C24 111.3(2) . . ?
C36 C33 C24 110.1(2) . . ?
C35 C33 C24 111.9(2) . . ?
C42 C37 C38 119.3(3) . . ?
C42 C37 S3 121.8(2) . . ?
C38 C37 S3 118.5(2) . . ?
C39 C38 C37 117.7(3) . . ?
C39 C38 C43 117.4(3) . . ?
C37 C38 C43 124.9(3) . . ?
C40 C39 C38 123.6(3) . . ?
C41 C40 C39 116.6(3) . . ?
C41 C40 C47 122.7(3) . . ?
C39 C40 C47 120.6(3) . . ?
C40 C41 C42 123.4(3) . . ?
C41 C42 C37 117.9(3) . . ?
C41 C42 C51 117.1(3) . . ?
C37 C42 C51 124.9(3) . . ?
C45 C43 C44 106.6(3) . . ?
C45 C43 C46 113.2(3) . . ?
C44 C43 C46 104.7(3) . . ?
C45 C43 C38 110.2(3) . . ?
C44 C43 C38 112.0(3) . . ?
C46 C43 C38 109.9(3) . . ?
C50 C47 C49 110.2(4) . . ?
C50 C47 C48 108.3(4) . . ?
C49 C47 C48 108.0(4) . . ?
C50 C47 C40 108.5(3) . . ?
C49 C47 C40 110.3(3) . . ?
C48 C47 C40 111.5(3) . . ?
C53 C51 C54 111.0(3) . . ?
C53 C51 C52 105.8(3) . . ?
C54 C51 C52 106.0(3) . . ?
C53 C51 C42 108.4(2) . . ?
C54 C51 C42 113.2(3) . . ?
C52 C51 C42 112.2(3) . . ?
C60 C55 C56 119.5(3) . . ?
C60 C55 S4 120.0(3) . . ?
C56 C55 S4 120.5(2) . . ?
C57 C56 C55 117.6(3) . . ?
C57 C56 C61 117.2(3) . . ?
C55 C56 C61 125.2(3) . . ?
C56 C57 C58 123.7(3) . . ?
C59 C58 C57 116.8(3) . . ?
C59 C58 C65 123.4(3) . . ?
C57 C58 C65 119.8(3) . . ?
C58 C59 C60 123.2(3) . . ?
C59 C60 C55 118.4(3) . . ?
C59 C60 C69 116.9(3) . . ?
C55 C60 C69 124.7(3) . . ?
C64 C61 C62 105.0(3) . . ?
C64 C61 C63 110.2(3) . . ?
C62 C61 C63 106.6(3) . . ?
C64 C61 C56 112.8(3) . . ?
C62 C61 C56 111.7(3) . . ?
C63 C61 C56 110.2(3) . . ?
C68 C65 C67 109.9(4) . . ?
C68 C65 C66 108.0(3) . . ?
C67 C65 C66 108.3(5) . . ?
C68 C65 C58 111.8(4) . . ?
C67 C65 C58 108.3(3) . . ?
C66 C65 C58 110.4(3) . . ?
C72 C69 C71 110.1(3) . . ?
C72 C69 C70 105.8(3) . . ?
C71 C69 C70 105.3(3) . . ?
C72 C69 C60 112.0(3) . . ?
C71 C69 C60 111.4(3) . . ?
C70 C69 C60 111.8(3) . . ?
O1 C73 C74 105.9(3) . . ?
C73 C74 C75 105.5(4) . . ?
C76 C75 C74 100.0(4) . . ?
O1 C76 C75 105.2(3) . . ?
O2 C77 C78 105.2(3) . . ?
C77 C78 C79 102.4(3) . . ?
C80 C79 C78 101.5(3) . . ?
O2 C80 C79 104.3(3) . . ?

loop_
_geom_bond_atom_site_label_1
_geom_bond_atom_site_label_2
_geom_bond_distance
_geom_bond_site_symmetry_2
_geom_bond_publ_flag
Mg1 O1 2.028(2) . ?
Mg1 S1 2.3685(13) . ?
Mg1 S3 2.4987(13) . ?
Mg1 S2 2.5019(13) . ?
Mg2 O2 2.035(2) . ?
Mg2 S4 2.3697(12) . ?
Mg2 S2 2.4955(13) . ?
Mg2 S3 2.5414(12) . ?
S1 C1 1.795(3) . ?
S2 C19 1.822(3) . ?
S3 C37 1.819(3) . ?
S4 C55 1.793(3) . ?
O1 C76 1.455(4) . ?
O1 C73 1.456(4) . ?
O2 C80 1.465(4) . ?
O2 C77 1.469(4) . ?
C1 C6 1.426(4) . ?
C1 C2 1.430(4) . ?
C2 C3 1.402(4) . ?
C2 C7 1.548(4) . ?
C3 C4 1.367(5) . ?
C4 C5 1.377(5) . ?
C4 C11 1.543(4) . ?
C5 C6 1.399(5) . ?
C6 C15 1.548(4) . ?
C7 C10 1.535(3) . ?
C7 C9 1.535(3) . ?
C7 C8 1.544(3) . ?
C11 C13' 1.522(4) . ?
C11 C12 1.524(4) . ?
C11 C14 1.527(4) . ?
C11 C12' 1.536(4) . ?
C11 C14' 1.554(4) . ?
C11 C13 1.556(4) . ?
C15 C16 1.531(3) . ?
C15 C17 1.536(3) . ?
C15 C18 1.547(3) . ?
C19 C20 1.433(4) . ?
C19 C24 1.438(4) . ?
C20 C21 1.399(5) . ?
C20 C25 1.549(4) . ?
C21 C22 1.368(5) . ?
C22 C23 1.378(5) . ?
C22 C29 1.548(4) . ?
C23 C24 1.386(5) . ?
C24 C33 1.547(4) . ?
C25 C28 1.534(3) . ?
C25 C27 1.534(3) . ?
C25 C26 1.545(3) . ?
C29 C31A 1.510(3) . ?
C29 C32B 1.510(3) . ?
C29 C31C 1.529(3) . ?
C29 C30B 1.534(3) . ?
C29 C30C 1.538(3) . ?
C29 C32C 1.539(3) . ?
C29 C32A 1.540(3) . ?
C29 C30A 1.559(3) . ?
C29 C31B 1.566(3) . ?
C33 C34 1.532(3) . ?
C33 C36 1.536(3) . ?
C33 C35 1.542(3) . ?
C37 C42 1.414(4) . ?
C37 C38 1.426(4) . ?
C38 C39 1.397(5) . ?
C38 C43 1.557(5) . ?
C39 C40 1.387(5) . ?
C40 C41 1.379(5) . ?
C40 C47 1.540(5) . ?
C41 C42 1.403(4) . ?
C42 C51 1.557(4) . ?
C43 C45 1.537(6) . ?
C43 C44 1.543(5) . ?
C43 C46 1.544(5) . ?
C47 C50 1.520(5) . ?
C47 C49 1.527(6) . ?
C47 C48 1.537(6) . ?
C51 C53 1.535(4) . ?
C51 C54 1.536(5) . ?
C51 C52 1.540(4) . ?
C55 C60 1.420(5) . ?
C55 C56 1.428(5) . ?
C56 C57 1.395(5) . ?
C56 C61 1.555(5) . ?
C57 C58 1.400(5) . ?
C58 C59 1.378(5) . ?
C58 C65 1.545(5) . ?
C59 C60 1.404(5) . ?
C60 C69 1.563(5) . ?
C61 C64 1.542(5) . ?
C61 C62 1.542(5) . ?
C61 C63 1.547(5) . ?
C65 C68 1.524(6) . ?
C65 C67 1.525(7) . ?
C65 C66 1.535(6) . ?
C69 C72 1.540(5) . ?
C69 C71 1.543(5) . ?
C69 C70 1.546(5) . ?
C73 C74 1.467(6) . ?
C74 C75 1.513(8) . ?
C75 C76 1.483(6) . ?
C77 C78 1.525(5) . ?
C78 C79 1.526(6) . ?
C79 C80 1.493(5) . ?
